data_7118795
loop_
_publ_author_name
'Li, Xuezhao'
'Wu, Jinguo'
'He, Cheng'
'Zhang, Rong'
'Duan, Chunying'

_publ_section_title
;
 Multicomponent self-assembly of a pentanuclear Ir-Zn heterometal-organic
 polyhedron for carbon dioxide fixation and sulfite sequestration.
;
_journal_issue 29
_journal_name_full 'Chemical communications (Cambridge, England)'
_journal_page_first 5104
_journal_page_last 5107
_journal_paper_doi 10.1039/c6cc00064a
_journal_volume 52
_journal_year 2016
_chemical_formula_sum 'C123 H116 B4 F16 Ir2 N22 O7 Zn3'
_chemical_formula_weight 2942.13
_chemical_name_systematic
; 
 ? 
;
_space_group_IT_number 14
_symmetry_cell_setting monoclinic
_symmetry_space_group_name_Hall '-P 2ybc'
_symmetry_space_group_name_H-M 'P 1 21/c 1'
_atom_sites_solution_hydrogens geom
_atom_sites_solution_primary direct
_atom_sites_solution_secondary difmap
_audit_creation_method SHELXL-97
_audit_update_record
;
2015-03-04 deposited with the CCDC.
2016-02-23 downloaded from the CCDC.
;
_cell_angle_alpha 90.00
_cell_angle_beta 111.5990(10)
_cell_angle_gamma 90.00
_cell_formula_units_Z 4
_cell_length_a 29.0096(5)
_cell_length_b 19.0252(3)
_cell_length_c 24.8069(4)
_cell_measurement_temperature 200(2)
_cell_volume 12729.9(4)
_computing_cell_refinement 'Bruker SAINT'
_computing_data_collection 'Bruker APEX2'
_computing_data_reduction 'Bruker SAINT'
_computing_molecular_graphics 'Bruker SHELXTL'
_computing_publication_material 'Bruker SHELXTL'
_computing_structure_refinement 'SHELXL-97 (Sheldrick, 2008)'
_computing_structure_solution 'SHELXS-97 (Sheldrick, 2008)'
_diffrn_ambient_temperature 200(2)
_diffrn_measured_fraction_theta_full 1.000
_diffrn_measured_fraction_theta_max 1.000
_diffrn_measurement_device_type 'Bruker APEX-II CCD'
_diffrn_measurement_method '\f and \w scans'
_diffrn_radiation_monochromator graphite
_diffrn_radiation_source 'fine-focus sealed tube'
_diffrn_radiation_type MoK\a
_diffrn_radiation_wavelength 0.71073
_diffrn_reflns_av_R_equivalents 0.0754
_diffrn_reflns_av_sigmaI/netI 0.0655
_diffrn_reflns_limit_h_max 34
_diffrn_reflns_limit_h_min -34
_diffrn_reflns_limit_k_max 20
_diffrn_reflns_limit_k_min -22
_diffrn_reflns_limit_l_max 29
_diffrn_reflns_limit_l_min -26
_diffrn_reflns_number 102609
_diffrn_reflns_theta_full 25.00
_diffrn_reflns_theta_max 25.00
_diffrn_reflns_theta_min 1.73
_exptl_absorpt_coefficient_mu 2.727
_exptl_absorpt_correction_T_max 0.5606
_exptl_absorpt_correction_T_min 0.5052
_exptl_absorpt_correction_type empirical
_exptl_absorpt_process_details SADABS
_exptl_crystal_colour red
_exptl_crystal_density_diffrn 1.535
_exptl_crystal_density_method 'not measured'
_exptl_crystal_description block
_exptl_crystal_F_000 5888
_exptl_crystal_size_max 0.29
_exptl_crystal_size_mid 0.26
_exptl_crystal_size_min 0.24
_refine_diff_density_max 1.904
_refine_diff_density_min -1.181
_refine_diff_density_rms 0.140
_refine_ls_extinction_method none
_refine_ls_goodness_of_fit_ref 1.026
_refine_ls_hydrogen_treatment constr
_refine_ls_matrix_type full
_refine_ls_number_parameters 1607
_refine_ls_number_reflns 22417
_refine_ls_number_restraints 33
_refine_ls_restrained_S_all 1.026
_refine_ls_R_factor_all 0.0990
_refine_ls_R_factor_gt 0.0520
_refine_ls_shift/su_max 0.003
_refine_ls_shift/su_mean 0.000
_refine_ls_structure_factor_coef Fsqd
_refine_ls_weighting_details 'calc w=1/[\s^2^(Fo^2^)+(0.1000P)^2^+0.0000P] where P=(Fo^2^+2Fc^2^)/3'
_refine_ls_weighting_scheme calc
_refine_ls_wR_factor_gt 0.1435
_refine_ls_wR_factor_ref 0.1648
_reflns_number_gt 14620
_reflns_number_total 22417
_reflns_threshold_expression >2sigma(I)
_cod_data_source_file c6cc00064a2.cif
_cod_data_source_block 1
_cod_depositor_comments
;
The following automatic conversions were performed:

'_symmetry_cell_setting' value 'Monoclinic' changed to 'monoclinic'
according to
/usr/data/users/saulius/crontab/automatic-downloads/rss-feeds/RSC/lib/dictionaries/cif_core.dic
dictionary named 'cif_core.dic' version 2.4.2 from 2011-04-26.

Automatic conversion script
Id: cif_fix_values 4268 2015-11-12 08:31:59Z antanas 

 Adding full bibliography for 7118795--7118797.cif.
;
_cod_original_sg_symbol_H-M P2(1)/c
_cod_database_code 7118795

loop_
_symmetry_equiv_pos_as_xyz
'x, y, z'
'-x, y+1/2, -z+1/2'
'-x, -y, -z'
'x, -y-1/2, z-1/2'

loop_
_atom_site_label
_atom_site_type_symbol
_atom_site_fract_x
_atom_site_fract_y
_atom_site_fract_z
_atom_site_U_iso_or_equiv
_atom_site_adp_type
_atom_site_occupancy
_atom_site_symmetry_multiplicity
_atom_site_calc_flag
_atom_site_refinement_flags
_atom_site_disorder_assembly
_atom_site_disorder_group
Ir1 Ir 0.659704(11) 0.486185(15) 0.145462(12) 0.03278(10) Uani 1 1 d . . .
N11 N 0.7066(2) 0.4955(3) 0.0976(3) 0.0388(16) Uani 1 1 d . . .
N12 N 0.7681(2) 0.3154(3) 0.3259(2) 0.0291(13) Uani 1 1 d . A .
N13 N 0.7715(2) 0.2722(3) 0.4301(2) 0.0372(15) Uani 1 1 d . A .
N14 N 0.6065(2) 0.5604(3) 0.0942(2) 0.0388(15) Uani 1 1 d . . .
N15 N 0.7879(2) 0.6488(3) 0.3167(3) 0.0404(16) Uani 1 1 d . A .
N16 N 0.8666(2) 0.6345(3) 0.4166(2) 0.0396(15) Uani 1 1 d . A .
N17 N 0.6220(2) 0.3947(3) 0.1019(3) 0.0392(16) Uani 1 1 d . . .
N18 N 0.5920(3) 0.5153(3) 0.3227(3) 0.0474(17) Uani 1 1 d . A .
N19 N 0.6128(3) 0.5859(4) 0.4230(3) 0.0556(19) Uani 1 1 d . A .
C101 C 0.6978(3) 0.5363(5) 0.0498(3) 0.056(2) Uani 1 1 d . . .
H10A H 0.6679 0.5605 0.0348 0.067 Uiso 1 1 calc R . .
C102 C 0.7311(4) 0.5435(5) 0.0229(4) 0.063(3) Uani 1 1 d . . .
H10B H 0.7242 0.5731 -0.0090 0.076 Uiso 1 1 calc R . .
C103 C 0.7752(4) 0.5060(5) 0.0437(4) 0.059(3) Uani 1 1 d . . .
H10C H 0.7979 0.5095 0.0255 0.071 Uiso 1 1 calc R . .
C104 C 0.7851(3) 0.4629(4) 0.0924(3) 0.0428(19) Uani 1 1 d . . .
H10D H 0.8144 0.4373 0.1069 0.051 Uiso 1 1 calc R . .
C105 C 0.7504(3) 0.4593(4) 0.1185(3) 0.0344(17) Uani 1 1 d . . .
C106 C 0.7559(3) 0.4191(4) 0.1717(3) 0.0300(16) Uani 1 1 d . . .
C107 C 0.7974(3) 0.3778(4) 0.1992(3) 0.0322(16) Uani 1 1 d . . .
H10E H 0.8219 0.3737 0.1836 0.039 Uiso 1 1 calc R . .
C108 C 0.8024(3) 0.3424(4) 0.2504(3) 0.0328(17) Uani 1 1 d . . .
H10F H 0.8303 0.3152 0.2693 0.039 Uiso 1 1 calc R . .
C109 C 0.7651(3) 0.3481(4) 0.2727(3) 0.0293(16) Uani 1 1 d . . .
C110 C 0.7238(2) 0.3895(3) 0.2442(3) 0.0275(15) Uani 1 1 d . . .
H11A H 0.6994 0.3937 0.2601 0.033 Uiso 1 1 calc R . .
C111 C 0.7174(3) 0.4253(3) 0.1923(3) 0.0300(16) Uani 1 1 d . . .
C112 C 0.8002(3) 0.2709(4) 0.3510(3) 0.0373(18) Uani 1 1 d . . .
H11B H 0.8222 0.2553 0.3342 0.045 Uiso 1 1 calc R . .
C113 C 0.8031(3) 0.2430(4) 0.4080(3) 0.0382(18) Uani 1 1 d . . .
C114 C 0.8373(3) 0.1924(4) 0.4366(3) 0.045(2) Uani 1 1 d . . .
H11C H 0.8593 0.1742 0.4208 0.054 Uiso 1 1 calc R . .
C115 C 0.8378(3) 0.1696(5) 0.4900(4) 0.053(2) Uani 1 1 d . . .
H11D H 0.8597 0.1345 0.5101 0.064 Uiso 1 1 calc R . .
C116 C 0.8061(3) 0.1987(4) 0.5129(3) 0.049(2) Uani 1 1 d . . .
H11E H 0.8064 0.1842 0.5488 0.059 Uiso 1 1 calc R . .
C117 C 0.7738(3) 0.2497(4) 0.4822(3) 0.042(2) Uani 1 1 d . . .
H11F H 0.7526 0.2697 0.4982 0.051 Uiso 1 1 calc R . .
C121 C 0.5678(3) 0.5464(5) 0.0461(3) 0.045(2) Uani 1 1 d . . .
H12A H 0.5622 0.5001 0.0333 0.054 Uiso 1 1 calc R . .
C122 C 0.5360(3) 0.5978(5) 0.0147(4) 0.057(2) Uani 1 1 d . . .
H12B H 0.5104 0.5871 -0.0200 0.068 Uiso 1 1 calc R . .
C123 C 0.5429(3) 0.6659(5) 0.0360(4) 0.059(3) Uani 1 1 d . . .
H12C H 0.5205 0.7011 0.0171 0.071 Uiso 1 1 calc R . .
C124 C 0.5831(3) 0.6808(5) 0.0850(4) 0.050(2) Uani 1 1 d . . .
H12D H 0.5890 0.7267 0.0988 0.060 Uiso 1 1 calc R . .
C125 C 0.6147(3) 0.6271(4) 0.1137(3) 0.0418(19) Uani 1 1 d . . .
C126 C 0.6595(3) 0.6372(4) 0.1670(3) 0.0356(17) Uani 1 1 d . . .
C127 C 0.6733(3) 0.7015(4) 0.1936(3) 0.0422(19) Uani 1 1 d . . .
H12E H 0.6540 0.7409 0.1780 0.051 Uiso 1 1 calc R . .
C128 C 0.7156(3) 0.7084(4) 0.2432(3) 0.044(2) Uani 1 1 d . . .
H12F H 0.7248 0.7519 0.2612 0.053 Uiso 1 1 calc R . .
C129 C 0.7445(3) 0.6476(4) 0.2659(3) 0.0361(18) Uani 1 1 d . . .
C130 C 0.7303(3) 0.5837(4) 0.2394(3) 0.0307(16) Uani 1 1 d . . .
H13A H 0.7497 0.5445 0.2552 0.037 Uiso 1 1 calc R . .
C131 C 0.6877(3) 0.5751(4) 0.1896(3) 0.0319(16) Uani 1 1 d . . .
C132 C 0.8075(3) 0.7048(5) 0.3433(4) 0.051(2) Uani 1 1 d . . .
H13B H 0.7935 0.7483 0.3296 0.061 Uiso 1 1 calc R . .
C133 C 0.8526(3) 0.7001(5) 0.3961(3) 0.049(2) Uani 1 1 d . . .
C134 C 0.8783(4) 0.7610(5) 0.4234(4) 0.062(3) Uani 1 1 d . . .
H13C H 0.8675 0.8058 0.4096 0.074 Uiso 1 1 calc R . .
C135 C 0.9206(4) 0.7500(6) 0.4720(4) 0.072(3) Uani 1 1 d . . .
H13D H 0.9389 0.7888 0.4912 0.087 Uiso 1 1 calc R . .
C136 C 0.9364(4) 0.6843(6) 0.4928(4) 0.069(3) Uani 1 1 d . . .
H13E H 0.9653 0.6775 0.5250 0.083 Uiso 1 1 calc R . .
C137 C 0.9074(3) 0.6278(5) 0.4635(3) 0.052(2) Uani 1 1 d . . .
H13F H 0.9171 0.5828 0.4777 0.062 Uiso 1 1 calc R . .
C141 C 0.6264(3) 0.3645(4) 0.0556(3) 0.048(2) Uani 1 1 d . . .
H14A H 0.6464 0.3859 0.0384 0.057 Uiso 1 1 calc R . .
C142 C 0.6025(3) 0.3028(5) 0.0321(4) 0.059(3) Uani 1 1 d . . .
H14B H 0.6061 0.2833 -0.0005 0.070 Uiso 1 1 calc R . .
C143 C 0.5739(3) 0.2710(4) 0.0571(4) 0.049(2) Uani 1 1 d . . .
H14C H 0.5585 0.2286 0.0423 0.059 Uiso 1 1 calc R . .
C144 C 0.5674(3) 0.3007(4) 0.1041(4) 0.049(2) Uani 1 1 d . . .
H14D H 0.5476 0.2789 0.1213 0.059 Uiso 1 1 calc R . .
C145 C 0.5914(3) 0.3650(4) 0.1261(3) 0.041(2) Uani 1 1 d . . .
C146 C 0.5883(3) 0.4016(4) 0.1763(3) 0.0369(18) Uani 1 1 d . . .
C147 C 0.6185(3) 0.4633(4) 0.1924(3) 0.0351(17) Uani 1 1 d . . .
C148 C 0.6168(3) 0.4980(4) 0.2412(3) 0.0339(17) Uani 1 1 d . . .
H14E H 0.6359 0.5383 0.2538 0.041 Uiso 1 1 calc R . .
C149 C 0.5884(3) 0.4760(4) 0.2719(3) 0.0374(18) Uani 1 1 d . . .
C150 C 0.5588(3) 0.4148(4) 0.2533(4) 0.048(2) Uani 1 1 d . . .
H15A H 0.5394 0.3990 0.2734 0.057 Uiso 1 1 calc R . .
C151 C 0.5591(3) 0.3797(4) 0.2059(4) 0.047(2) Uani 1 1 d . . .
H15B H 0.5393 0.3401 0.1933 0.057 Uiso 1 1 calc R . .
C152 C 0.5626(4) 0.5066(5) 0.3503(5) 0.070(3) Uani 1 1 d . . .
H15C H 0.5361 0.4755 0.3366 0.084 Uiso 1 1 calc R . .
C153 C 0.5712(4) 0.5454(5) 0.4024(4) 0.067(3) Uani 1 1 d . . .
C154 C 0.5378(5) 0.5423(6) 0.4315(5) 0.094(4) Uani 1 1 d . . .
H15D H 0.5094 0.5146 0.4175 0.112 Uiso 1 1 calc R . .
C155 C 0.5482(5) 0.5808(6) 0.4807(5) 0.094(4) Uani 1 1 d . . .
H15E H 0.5263 0.5794 0.5001 0.113 Uiso 1 1 calc R . .
C156 C 0.5908(4) 0.6227(6) 0.5032(5) 0.080(3) Uani 1 1 d . . .
H15F H 0.5980 0.6489 0.5369 0.096 Uiso 1 1 calc R . .
C157 C 0.6221(4) 0.6225(5) 0.4712(4) 0.065(3) Uani 1 1 d . . .
H15G H 0.6509 0.6495 0.4847 0.078 Uiso 1 1 calc R . .
Ir2 Ir 0.810808(11) 0.509495(14) 0.592452(11) 0.03070(10) Uani 1 1 d . . .
N21 N 0.7695(2) 0.5479(3) 0.6412(2) 0.0368(15) Uani 1 1 d . . .
N22 N 0.6736(2) 0.3525(3) 0.4254(2) 0.0318(14) Uani 1 1 d . A .
N23 N 0.6604(2) 0.2854(3) 0.3252(2) 0.0342(14) Uani 1 1 d . A .
N24 N 0.8386(2) 0.4188(3) 0.6452(2) 0.0328(14) Uani 1 1 d . . .
N25 N 0.8667(2) 0.4669(3) 0.4082(2) 0.0358(15) Uani 1 1 d . A .
N26 N 0.8558(2) 0.5258(4) 0.3063(3) 0.0429(16) Uani 1 1 d . A .
N27 N 0.8755(2) 0.5716(3) 0.6334(2) 0.0341(14) Uani 1 1 d . . .
N28 N 0.7012(2) 0.6746(3) 0.4101(2) 0.0368(15) Uani 1 1 d . A .
N29 N 0.6221(2) 0.6708(4) 0.3092(3) 0.0435(16) Uani 1 1 d . A .
C201 C 0.7883(3) 0.5898(4) 0.6890(3) 0.050(2) Uani 1 1 d . . .
H20A H 0.8214 0.6037 0.7016 0.060 Uiso 1 1 calc R . .
C202 C 0.7589(4) 0.6119(5) 0.7191(4) 0.062(3) Uani 1 1 d . . .
H20B H 0.7725 0.6394 0.7522 0.074 Uiso 1 1 calc R . .
C203 C 0.7101(4) 0.5933(5) 0.7001(4) 0.060(3) Uani 1 1 d . . .
H20C H 0.6903 0.6082 0.7201 0.072 Uiso 1 1 calc R . .
C204 C 0.6901(3) 0.5517(5) 0.6506(4) 0.053(2) Uani 1 1 d . . .
H20D H 0.6566 0.5400 0.6365 0.064 Uiso 1 1 calc R . .
C205 C 0.7210(3) 0.5278(4) 0.6220(3) 0.0395(19) Uani 1 1 d . . .
C206 C 0.7069(3) 0.4807(4) 0.5724(3) 0.0375(18) Uani 1 1 d . . .
C207 C 0.6590(3) 0.4537(4) 0.5462(3) 0.047(2) Uani 1 1 d . . .
H20E H 0.6353 0.4650 0.5618 0.056 Uiso 1 1 calc R . .
C208 C 0.6458(3) 0.4115(4) 0.4985(3) 0.045(2) Uani 1 1 d . . .
H20F H 0.6136 0.3946 0.4814 0.054 Uiso 1 1 calc R . .
C209 C 0.6824(3) 0.3943(4) 0.4760(3) 0.0355(18) Uani 1 1 d . . .
C210 C 0.7311(3) 0.4204(3) 0.5028(3) 0.0290(16) Uani 1 1 d . . .
H21A H 0.7549 0.4082 0.4876 0.035 Uiso 1 1 calc R . .
C211 C 0.7445(3) 0.4639(4) 0.5513(3) 0.0316(16) Uani 1 1 d . . .
C212 C 0.6330(3) 0.3206(4) 0.4005(3) 0.0354(17) Uani 1 1 d . . .
H21B H 0.6084 0.3223 0.4162 0.042 Uiso 1 1 calc R . .
C213 C 0.6248(3) 0.2810(4) 0.3471(3) 0.0396(19) Uani 1 1 d . . .
C214 C 0.5829(3) 0.2393(4) 0.3222(3) 0.046(2) Uani 1 1 d . . .
H21C H 0.5590 0.2362 0.3388 0.056 Uiso 1 1 calc R . .
C215 C 0.5778(3) 0.2029(4) 0.2727(4) 0.049(2) Uani 1 1 d . . .
H21D H 0.5501 0.1747 0.2552 0.059 Uiso 1 1 calc R . .
C216 C 0.6136(3) 0.2081(4) 0.2491(3) 0.046(2) Uani 1 1 d . . .
H21E H 0.6105 0.1843 0.2152 0.056 Uiso 1 1 calc R . .
C217 C 0.6552(3) 0.2508(4) 0.2777(3) 0.0379(18) Uani 1 1 d . . .
H21F H 0.6798 0.2544 0.2623 0.046 Uiso 1 1 calc R . .
C221 C 0.8370(3) 0.4064(4) 0.6977(3) 0.0406(19) Uani 1 1 d . . .
H22A H 0.8220 0.4393 0.7137 0.049 Uiso 1 1 calc R . .
C222 C 0.8566(3) 0.3470(5) 0.7284(3) 0.050(2) Uani 1 1 d . . .
H22B H 0.8554 0.3400 0.7650 0.060 Uiso 1 1 calc R . .
C223 C 0.8788(3) 0.2964(5) 0.7041(4) 0.055(2) Uani 1 1 d . . .
H22C H 0.8917 0.2553 0.7242 0.066 Uiso 1 1 calc R . .
C224 C 0.8812(3) 0.3083(4) 0.6510(3) 0.0421(19) Uani 1 1 d . . .
H22D H 0.8960 0.2756 0.6346 0.051 Uiso 1 1 calc R . .
C225 C 0.8610(3) 0.3707(4) 0.6215(3) 0.0342(17) Uani 1 1 d . . .
C226 C 0.8637(3) 0.3926(4) 0.5657(3) 0.0330(17) Uani 1 1 d . . .
C227 C 0.8857(3) 0.3502(4) 0.5354(3) 0.0415(19) Uani 1 1 d . . .
H22E H 0.8989 0.3067 0.5505 0.050 Uiso 1 1 calc R . .
C228 C 0.8878(3) 0.3725(4) 0.4836(3) 0.0403(19) Uani 1 1 d . . .
H22F H 0.9024 0.3447 0.4635 0.048 Uiso 1 1 calc R . .
C229 C 0.8674(3) 0.4383(4) 0.4620(3) 0.0328(17) Uani 1 1 d . . .
C230 C 0.8461(3) 0.4808(3) 0.4916(3) 0.0293(16) Uani 1 1 d . . .
H23A H 0.8336 0.5245 0.4766 0.035 Uiso 1 1 calc R . .
C231 C 0.8431(3) 0.4582(4) 0.5447(3) 0.0345(17) Uani 1 1 d . . .
C232 C 0.8881(3) 0.4362(4) 0.3774(3) 0.0371(18) Uani 1 1 d . . .
H23B H 0.9049 0.3940 0.3895 0.045 Uiso 1 1 calc R . .
C233 C 0.8853(3) 0.4694(4) 0.3226(3) 0.0406(19) Uani 1 1 d . . .
C234 C 0.9119(3) 0.4435(5) 0.2905(3) 0.047(2) Uani 1 1 d . . .
H23C H 0.9314 0.4035 0.3021 0.056 Uiso 1 1 calc R . .
C235 C 0.9085(3) 0.4794(5) 0.2407(4) 0.055(2) Uani 1 1 d . . .
H23D H 0.9268 0.4649 0.2188 0.066 Uiso 1 1 calc R . .
C236 C 0.8778(3) 0.5367(5) 0.2241(4) 0.056(2) Uani 1 1 d . . .
H23E H 0.8741 0.5603 0.1899 0.068 Uiso 1 1 calc R . .
C237 C 0.8524(3) 0.5589(5) 0.2581(3) 0.051(2) Uani 1 1 d . . .
H23F H 0.8323 0.5985 0.2469 0.061 Uiso 1 1 calc R . .
C241 C 0.9143(3) 0.5529(4) 0.6793(3) 0.0422(19) Uani 1 1 d . . .
H24A H 0.9142 0.5094 0.6963 0.051 Uiso 1 1 calc R . .
C242 C 0.9553(3) 0.5965(5) 0.7029(3) 0.050(2) Uani 1 1 d . . .
H24B H 0.9824 0.5819 0.7349 0.060 Uiso 1 1 calc R . .
C243 C 0.9554(3) 0.6599(4) 0.6791(3) 0.049(2) Uani 1 1 d . . .
H24C H 0.9825 0.6898 0.6944 0.059 Uiso 1 1 calc R . .
C244 C 0.9152(3) 0.6798(5) 0.6319(3) 0.050(2) Uani 1 1 d . . .
H24D H 0.9151 0.7232 0.6146 0.060 Uiso 1 1 calc R . .
C245 C 0.8747(3) 0.6357(4) 0.6097(3) 0.0350(17) Uani 1 1 d . . .
C246 C 0.8296(3) 0.6495(4) 0.5589(3) 0.0359(18) Uani 1 1 d . . .
C247 C 0.7939(3) 0.5955(3) 0.5425(3) 0.0293(16) Uani 1 1 d . . .
C248 C 0.7516(3) 0.6083(4) 0.4926(3) 0.0303(16) Uani 1 1 d . . .
H24E H 0.7271 0.5740 0.4804 0.036 Uiso 1 1 calc R . .
C249 C 0.7450(3) 0.6697(4) 0.4607(3) 0.0367(18) Uani 1 1 d . . .
C250 C 0.7804(3) 0.7240(4) 0.4797(3) 0.045(2) Uani 1 1 d . . .
H25A H 0.7756 0.7664 0.4597 0.053 Uiso 1 1 calc R . .
C251 C 0.8218(3) 0.7133(4) 0.5278(3) 0.046(2) Uani 1 1 d . . .
H25B H 0.8454 0.7487 0.5404 0.056 Uiso 1 1 calc R . .
C252 C 0.6894(3) 0.7312(4) 0.3805(3) 0.0422(19) Uani 1 1 d . . .
H25C H 0.7084 0.7715 0.3930 0.051 Uiso 1 1 calc R . .
C253 C 0.6448(3) 0.7322(4) 0.3258(3) 0.046(2) Uani 1 1 d . . .
C254 C 0.6295(3) 0.7932(5) 0.2946(3) 0.052(2) Uani 1 1 d . . .
H25D H 0.6470 0.8348 0.3074 0.062 Uiso 1 1 calc R . .
C255 C 0.5884(3) 0.7922(5) 0.2449(4) 0.058(2) Uani 1 1 d . . .
H25E H 0.5769 0.8330 0.2234 0.069 Uiso 1 1 calc R . .
C256 C 0.5643(3) 0.7286(5) 0.2272(4) 0.056(2) Uani 1 1 d . . .
H25F H 0.5363 0.7258 0.1934 0.067 Uiso 1 1 calc R . .
C257 C 0.5824(3) 0.6691(5) 0.2607(3) 0.050(2) Uani 1 1 d . . .
H25G H 0.5661 0.6265 0.2486 0.060 Uiso 1 1 calc R . .
Zn1 Zn 0.72202(3) 0.34345(4) 0.37586(3) 0.0325(2) Uani 1 1 d . . .
Zn2 Zn 0.82340(3) 0.55547(5) 0.36478(3) 0.0390(2) Uani 1 1 d . . .
Zn3 Zn 0.65208(3) 0.58866(5) 0.36819(4) 0.0427(2) Uani 1 1 d . . .
C300 C 0.7326(3) 0.4952(5) 0.3710(4) 0.054(3) Uani 1 1 d . . .
O1 O 0.7533(3) 0.4347(4) 0.3777(3) 0.035(2) Uani 0.636(10) 1 d P A 1
O2 O 0.7591(3) 0.5504(4) 0.3731(3) 0.039(3) Uani 0.636(10) 1 d P A 1
O3 O 0.6900(3) 0.5000(5) 0.3757(4) 0.043(3) Uani 0.636(10) 1 d P A 1
O1' O 0.7037(6) 0.4415(8) 0.3643(5) 0.041(5) Uani 0.364(10) 1 d P A 2
O2' O 0.7732(6) 0.4837(8) 0.3596(7) 0.047(5) Uani 0.364(10) 1 d P A 2
O3' O 0.7153(7) 0.5592(7) 0.3601(6) 0.044(5) Uani 0.364(10) 1 d P A 2
B1 B 0.4998(4) 0.3360(6) 0.4049(4) 0.050(3) Uani 1 1 d . . .
F14 F 0.44955(17) 0.3381(3) 0.3950(2) 0.0587(13) Uani 1 1 d . . .
F13 F 0.5159(2) 0.2670(3) 0.4078(2) 0.0694(15) Uani 1 1 d . . .
F12 F 0.5071(2) 0.3687(3) 0.3570(2) 0.0778(17) Uani 1 1 d . . .
F11 F 0.5266(2) 0.3708(3) 0.4547(2) 0.0831(18) Uani 1 1 d . . .
B2 B -0.0532(4) 0.2366(6) 0.3818(4) 0.049(3) Uani 1 1 d . . .
F22 F -0.0502(2) 0.2689(4) 0.4306(3) 0.126(3) Uani 1 1 d . . .
F21 F -0.0773(3) 0.2772(4) 0.3351(3) 0.147(4) Uani 1 1 d . . .
F24 F -0.0072(2) 0.2203(3) 0.3848(3) 0.0872(19) Uani 1 1 d . . .
F23 F -0.0822(3) 0.1780(4) 0.3716(3) 0.112(3) Uani 1 1 d . . .
B3 B 0.0649(5) 0.6375(7) 0.8582(6) 0.075(4) Uani 1 1 d . . .
F31 F 0.1131(2) 0.6216(5) 0.8759(3) 0.145(4) Uani 1 1 d . . .
F34 F 0.0569(2) 0.6858(3) 0.8952(3) 0.0896(19) Uani 1 1 d . . .
F33 F 0.0344(2) 0.5807(3) 0.8490(3) 0.0924(19) Uani 1 1 d . . .
F32 F 0.0518(3) 0.6674(4) 0.8019(3) 0.118(3) Uani 1 1 d . . .
B4 B 0.2523(6) 0.0920(9) 0.6231(7) 0.094(4) Uiso 1 1 d U . .
F43 F 0.2897(3) 0.1038(4) 0.6059(3) 0.122(3) Uiso 1 1 d U B .
F41 F 0.2275(6) 0.1438(8) 0.6412(6) 0.096(5) Uiso 0.50 1 d PU B 1
F42 F 0.2232(6) 0.0385(9) 0.5972(7) 0.115(5) Uiso 0.50 1 d PU B 1
F44 F 0.2901(6) 0.0542(8) 0.6779(6) 0.115(5) Uiso 0.50 1 d PU B 1
F41' F 0.2506(5) 0.1480(6) 0.6573(5) 0.064(3) Uiso 0.50 1 d PU B 2
F42' F 0.2086(5) 0.1042(8) 0.5646(6) 0.105(4) Uiso 0.50 1 d PU B 2
F44' F 0.2358(6) 0.0315(9) 0.6415(7) 0.111(5) Uiso 0.50 1 d PU B 2
O400 O 0.2744(2) 0.8028(3) 0.7912(3) 0.0610(17) Uani 1 1 d . . .
C402 C 0.2959(3) 0.7724(4) 0.8482(3) 0.054(2) Uani 1 1 d . . .
H40A H 0.3281 0.7937 0.8679 0.065 Uiso 1 1 calc R . .
H40B H 0.3012 0.7227 0.8441 0.065 Uiso 1 1 calc R . .
C401 C 0.2788(4) 0.8749(5) 0.7906(5) 0.072(3) Uani 1 1 d . . .
H40C H 0.3135 0.8881 0.8062 0.086 Uiso 1 1 calc R . .
H40D H 0.2625 0.8962 0.8143 0.086 Uiso 1 1 calc R . .
C403 C 0.2669(3) 0.7802(5) 0.8849(4) 0.062(3) Uani 1 1 d . . .
H40E H 0.2839 0.7579 0.9216 0.093 Uiso 1 1 calc R . .
H40F H 0.2350 0.7587 0.8664 0.093 Uiso 1 1 calc R . .
H40G H 0.2626 0.8293 0.8910 0.093 Uiso 1 1 calc R . .
C400 C 0.2554(4) 0.9001(5) 0.7294(5) 0.088(4) Uani 1 1 d . . .
H40H H 0.2584 0.9503 0.7285 0.132 Uiso 1 1 calc R . .
H40I H 0.2209 0.8873 0.7143 0.132 Uiso 1 1 calc R . .
H40J H 0.2718 0.8789 0.7062 0.132 Uiso 1 1 calc R . .
O410 O 0.0071(3) 0.5728(5) 0.3230(5) 0.126(3) Uani 1 1 d . . .
C413 C 0.0121(5) 0.5163(7) 0.4184(7) 0.129(6) Uani 1 1 d . . .
H41A H 0.0048 0.5234 0.4528 0.194 Uiso 1 1 calc R . .
H41B H 0.0472 0.5103 0.4290 0.194 Uiso 1 1 calc R . .
H41C H -0.0048 0.4751 0.3985 0.194 Uiso 1 1 calc R . .
C412 C -0.0057(5) 0.5821(8) 0.3775(6) 0.118(5) Uani 1 1 d U . .
H41D H -0.0412 0.5878 0.3663 0.142 Uiso 1 1 calc R . .
H41E H 0.0103 0.6241 0.3981 0.142 Uiso 1 1 calc R . .
C411 C -0.0062(5) 0.6301(7) 0.2770(8) 0.166(10) Uani 1 1 d . . .
H41F H -0.0411 0.6417 0.2659 0.199 Uiso 1 1 calc R . .
H41G H 0.0128 0.6720 0.2935 0.199 Uiso 1 1 calc R . .
C410 C 0.0036(6) 0.6089(10) 0.2234(7) 0.171(10) Uani 1 1 d . . .
H41H H -0.0052 0.6470 0.1960 0.256 Uiso 1 1 calc R . .
H41I H -0.0158 0.5683 0.2062 0.256 Uiso 1 1 calc R . .
H41J H 0.0382 0.5982 0.2339 0.256 Uiso 1 1 calc R . .
O430 O 0.0733(7) 0.0776(10) 0.5703(8) 0.115(6) Uiso 0.50 1 d P . .
C430 C -0.0167(8) 0.1106(12) 0.5169(9) 0.084(7) Uiso 0.50 1 d P . .
H43A H -0.0496 0.0936 0.5092 0.125 Uiso 0.50 1 calc PR . .
H43B H -0.0131 0.1223 0.4810 0.125 Uiso 0.50 1 calc PR . .
H43C H -0.0108 0.1516 0.5410 0.125 Uiso 0.50 1 calc PR . .
C433 C 0.1173(9) 0.0311(13) 0.6570(10) 0.089(7) Uiso 0.50 1 d P . .
H43D H 0.1419 -0.0009 0.6809 0.134 Uiso 0.50 1 calc PR . .
H43E H 0.0860 0.0212 0.6605 0.134 Uiso 0.50 1 calc PR . .
H43F H 0.1271 0.0784 0.6694 0.134 Uiso 0.50 1 calc PR . .
C432 C 0.1131(13) 0.0242(17) 0.6053(14) 0.138(12) Uiso 0.50 1 d P . .
H43G H 0.1029 -0.0233 0.5919 0.165 Uiso 0.50 1 calc PR . .
H43H H 0.1444 0.0339 0.6010 0.165 Uiso 0.50 1 calc PR . .
C431 C 0.0218(19) 0.052(3) 0.549(2) 0.26(2) Uiso 0.50 1 d P . .
H43I H 0.0141 0.0344 0.5811 0.306 Uiso 0.50 1 calc PR . .
H43J H 0.0187 0.0134 0.5222 0.306 Uiso 0.50 1 calc PR . .
N500 N 0.3295(6) 0.6624(8) 0.0480(7) 0.151(6) Uani 1 1 d . . .
C501 C 0.3189(5) 0.6205(7) 0.0768(6) 0.087(4) Uani 1 1 d . . .
C500 C 0.3115(10) 0.5752(11) 0.1094(7) 0.254(16) Uani 1 1 d . . .
H50C H 0.2778 0.5590 0.0929 0.380 Uiso 1 1 calc R . .
H50A H 0.3173 0.5955 0.1468 0.380 Uiso 1 1 calc R . .
H50B H 0.3336 0.5363 0.1136 0.380 Uiso 1 1 calc R . .
N510 N 0.333(3) 0.264(3) -0.022(3) 0.47(6) Uani 0.50 1 d P C 1
N51' N 0.3137(8) 0.2620(19) -0.0500(11) 0.121(14) Uani 0.50 1 d P C 2
C511 C 0.2311(5) 0.2985(8) -0.1276(5) 0.111(5) Uani 1 1 d . C .
H51C H 0.2128 0.2604 -0.1512 0.167 Uiso 1 1 calc R . .
H51D H 0.2383 0.3329 -0.1517 0.167 Uiso 1 1 calc R . .
H51E H 0.2117 0.3198 -0.1078 0.167 Uiso 1 1 calc R . .
C510 C 0.2795(6) 0.2707(7) -0.0831(7) 0.104(5) Uani 1 1 d . . .
N520 N -0.1220(5) -0.1288(7) 0.5993(6) 0.052(4) Uiso 0.50 1 d P . .
C520 C -0.0995(6) -0.1047(9) 0.5843(7) 0.043(4) Uiso 0.50 1 d P . .
C521 C -0.0673(9) -0.0697(13) 0.5666(10) 0.101(8) Uiso 0.50 1 d P . .
H52C H -0.0349 -0.0902 0.5841 0.151 Uiso 0.50 1 calc PR . .
H52A H -0.0661 -0.0213 0.5779 0.151 Uiso 0.50 1 calc PR . .
H52B H -0.0779 -0.0728 0.5251 0.151 Uiso 0.50 1 calc PR . .
N530 N 0.1387(6) 0.2433(8) 0.7440(6) 0.103(4) Uiso 0.75 1 d P . .
C530 C 0.1052(6) 0.2247(8) 0.7145(7) 0.084(4) Uiso 0.75 1 d P . .
C531 C 0.0615(8) 0.2013(12) 0.6790(9) 0.155(9) Uiso 0.75 1 d P . .
H53B H 0.0644 0.1529 0.6698 0.233 Uiso 0.75 1 calc PR . .
H53C H 0.0507 0.2287 0.6441 0.233 Uiso 0.75 1 calc PR . .
H53A H 0.0378 0.2055 0.6975 0.233 Uiso 0.75 1 calc PR . .
C541 C 0.4295(6) 0.2881(8) 0.1042(6) 0.082(4) Uiso 0.75 1 d P . .
C540 C 0.3931(7) 0.3346(10) 0.0710(8) 0.113(6) Uiso 0.75 1 d P . .
H54C H 0.3936 0.3368 0.0326 0.169 Uiso 0.75 1 calc PR . .
H54A H 0.3995 0.3804 0.0884 0.169 Uiso 0.75 1 calc PR . .
H54B H 0.3612 0.3185 0.0692 0.169 Uiso 0.75 1 calc PR . .
N540 N 0.4601(6) 0.2432(9) 0.1324(7) 0.132(6) Uiso 0.75 1 d P . .
C421 C 0.4724(7) 0.5704(10) 0.1219(8) 0.059(5) Uiso 0.50 1 d P D 1
H42A H 0.4770 0.5617 0.0861 0.088 Uiso 0.50 1 calc PR D 1
H42B H 0.5041 0.5733 0.1529 0.088 Uiso 0.50 1 calc PR D 1
H42C H 0.4549 0.6139 0.1191 0.088 Uiso 0.50 1 calc PR D 1
O420 O 0.4393(7) 0.5328(10) 0.1858(8) 0.119(6) Uiso 0.50 1 d P D 1
C424 C 0.4128(9) 0.5064(12) 0.2731(10) 0.078(7) Uiso 0.50 1 d P D 1
H42D H 0.4008 0.4697 0.2910 0.117 Uiso 0.50 1 calc PR D 1
H42E H 0.3898 0.5450 0.2635 0.117 Uiso 0.50 1 calc PR D 1
H42F H 0.4445 0.5222 0.2994 0.117 Uiso 0.50 1 calc PR D 1
C422 C 0.4518(10) 0.5294(14) 0.1301(11) 0.091(7) Uiso 0.50 1 d P D 1
H42G H 0.4698 0.4860 0.1314 0.109 Uiso 0.50 1 calc PR D 1
H42H H 0.4208 0.5260 0.0971 0.109 Uiso 0.50 1 calc PR D 1
C423 C 0.4167(13) 0.4850(16) 0.2309(15) 0.139(12) Uiso 0.50 1 d P D 1
H42I H 0.3840 0.4687 0.2064 0.166 Uiso 0.50 1 calc PR D 1
H42J H 0.4374 0.4434 0.2424 0.166 Uiso 0.50 1 calc PR D 1
O1W O 0.4020(12) 0.5752(17) 0.1084(13) 0.120(10) Uiso 0.30 1 d P E 2
O2W O 0.4311(19) 0.473(3) 0.100(2) 0.162(18) Uiso 0.25 1 d P F 2
O3W O 0.3723(17) 0.523(2) 0.2560(19) 0.120(14) Uiso 0.23 1 d P G 2
O4W O 0.4126(19) 0.544(3) 0.326(2) 0.161(19) Uiso 0.23 1 d P D 1

loop_
_atom_site_aniso_label
_atom_site_aniso_U_11
_atom_site_aniso_U_22
_atom_site_aniso_U_33
_atom_site_aniso_U_23
_atom_site_aniso_U_13
_atom_site_aniso_U_12
Ir1 0.03809(18) 0.03433(18) 0.02543(16) 0.00267(12) 0.01110(13) 0.00687(12)
N11 0.050(4) 0.041(4) 0.027(3) 0.005(3) 0.015(3) 0.009(3)
N12 0.032(3) 0.026(3) 0.030(3) 0.009(3) 0.011(3) 0.004(3)
N13 0.041(4) 0.042(4) 0.028(3) 0.006(3) 0.012(3) -0.005(3)
N14 0.051(4) 0.037(4) 0.030(3) 0.002(3) 0.016(3) 0.013(3)
N15 0.050(4) 0.037(4) 0.035(4) -0.001(3) 0.017(3) 0.000(3)
N16 0.047(4) 0.044(4) 0.029(3) -0.003(3) 0.015(3) -0.006(3)
N17 0.044(4) 0.037(4) 0.029(3) 0.000(3) 0.004(3) 0.009(3)
N18 0.060(5) 0.043(4) 0.050(4) 0.007(3) 0.034(4) 0.007(3)
N19 0.084(6) 0.044(4) 0.059(5) -0.006(4) 0.049(4) -0.002(4)
C101 0.064(6) 0.069(6) 0.030(4) 0.011(4) 0.013(4) 0.016(5)
C102 0.078(7) 0.084(7) 0.037(5) 0.021(5) 0.032(5) 0.026(6)
C103 0.080(7) 0.079(7) 0.041(5) -0.003(5) 0.047(5) 0.003(5)
C104 0.053(5) 0.050(5) 0.031(4) 0.000(4) 0.022(4) 0.004(4)
C105 0.040(4) 0.040(4) 0.024(4) -0.006(3) 0.014(3) 0.001(3)
C106 0.035(4) 0.033(4) 0.021(3) -0.002(3) 0.010(3) 0.000(3)
C107 0.037(4) 0.030(4) 0.036(4) -0.005(3) 0.021(3) -0.002(3)
C108 0.033(4) 0.039(4) 0.027(4) 0.003(3) 0.012(3) 0.005(3)
C109 0.036(4) 0.033(4) 0.022(4) 0.001(3) 0.014(3) -0.002(3)
C110 0.033(4) 0.026(4) 0.028(4) -0.003(3) 0.016(3) 0.002(3)
C111 0.043(4) 0.024(4) 0.027(4) -0.005(3) 0.017(3) -0.002(3)
C112 0.040(4) 0.049(5) 0.029(4) 0.004(3) 0.019(3) 0.005(4)
C113 0.038(4) 0.046(5) 0.034(4) 0.009(4) 0.017(4) 0.007(4)
C114 0.053(5) 0.046(5) 0.041(5) 0.014(4) 0.024(4) 0.015(4)
C115 0.054(6) 0.054(6) 0.047(5) 0.014(4) 0.013(4) 0.015(4)
C116 0.065(6) 0.044(5) 0.039(5) 0.016(4) 0.019(4) 0.000(4)
C117 0.053(5) 0.047(5) 0.030(4) 0.002(4) 0.019(4) 0.001(4)
C121 0.039(5) 0.054(5) 0.037(4) 0.004(4) 0.011(4) 0.010(4)
C122 0.041(5) 0.073(7) 0.050(5) 0.011(5) 0.010(4) 0.005(4)
C123 0.056(6) 0.051(6) 0.066(6) 0.019(5) 0.018(5) 0.023(4)
C124 0.050(5) 0.048(5) 0.052(5) 0.007(4) 0.020(4) 0.017(4)
C125 0.045(5) 0.046(5) 0.036(4) 0.007(4) 0.017(4) 0.015(4)
C126 0.043(4) 0.034(4) 0.032(4) 0.000(3) 0.016(3) 0.004(3)
C127 0.046(5) 0.036(4) 0.048(5) 0.005(4) 0.021(4) 0.010(4)
C128 0.055(5) 0.034(4) 0.050(5) 0.003(4) 0.028(4) -0.003(4)
C129 0.047(5) 0.039(4) 0.026(4) 0.001(3) 0.017(3) -0.001(3)
C130 0.040(4) 0.029(4) 0.028(4) 0.008(3) 0.018(3) 0.003(3)
C131 0.038(4) 0.034(4) 0.030(4) 0.004(3) 0.021(3) 0.002(3)
C132 0.059(6) 0.046(5) 0.052(5) -0.007(4) 0.025(4) -0.007(4)
C133 0.059(6) 0.052(5) 0.036(5) 0.002(4) 0.018(4) -0.014(4)
C134 0.085(7) 0.043(5) 0.051(6) -0.005(4) 0.018(5) -0.022(5)
C135 0.083(8) 0.075(7) 0.051(6) -0.014(5) 0.016(6) -0.041(6)
C136 0.072(7) 0.077(7) 0.049(6) -0.001(5) 0.012(5) -0.022(6)
C137 0.054(5) 0.055(5) 0.042(5) -0.007(4) 0.012(4) -0.010(4)
C141 0.051(5) 0.049(5) 0.036(5) -0.006(4) 0.009(4) 0.017(4)
C142 0.059(6) 0.062(6) 0.040(5) -0.016(4) 0.000(4) 0.016(5)
C143 0.040(5) 0.036(5) 0.055(5) -0.007(4) -0.003(4) 0.002(4)
C144 0.049(5) 0.034(5) 0.050(5) -0.003(4) 0.001(4) 0.002(4)
C145 0.045(5) 0.032(4) 0.036(4) 0.004(3) 0.001(4) 0.009(4)
C146 0.037(4) 0.033(4) 0.038(4) -0.003(3) 0.009(4) 0.004(3)
C147 0.036(4) 0.031(4) 0.034(4) 0.003(3) 0.007(3) 0.005(3)
C148 0.037(4) 0.030(4) 0.035(4) 0.001(3) 0.014(3) 0.003(3)
C149 0.041(5) 0.029(4) 0.049(5) -0.002(3) 0.024(4) 0.002(3)
C150 0.038(5) 0.040(5) 0.069(6) 0.007(4) 0.024(4) -0.003(4)
C151 0.050(5) 0.037(5) 0.053(5) 0.001(4) 0.018(4) -0.005(4)
C152 0.105(9) 0.044(5) 0.094(8) -0.026(5) 0.075(7) -0.025(5)
C153 0.100(8) 0.047(6) 0.090(7) -0.019(5) 0.077(7) -0.022(5)
C154 0.113(10) 0.088(9) 0.113(10) -0.031(8) 0.081(9) -0.031(7)
C155 0.140(11) 0.086(9) 0.103(9) -0.031(7) 0.098(9) -0.032(8)
C156 0.115(10) 0.070(7) 0.087(8) -0.019(6) 0.073(7) -0.006(7)
C157 0.094(8) 0.050(6) 0.067(6) -0.006(5) 0.049(6) -0.002(5)
Ir2 0.03847(18) 0.03070(17) 0.02262(16) -0.00024(11) 0.01086(12) -0.00188(12)
N21 0.052(4) 0.038(4) 0.022(3) 0.001(3) 0.015(3) -0.003(3)
N22 0.030(3) 0.039(4) 0.028(3) -0.001(3) 0.013(3) 0.001(3)
N23 0.036(4) 0.043(4) 0.026(3) -0.003(3) 0.014(3) 0.000(3)
N24 0.037(4) 0.031(3) 0.026(3) 0.000(3) 0.006(3) -0.006(3)
N25 0.049(4) 0.033(3) 0.026(3) -0.005(3) 0.015(3) -0.002(3)
N26 0.046(4) 0.051(4) 0.031(4) -0.004(3) 0.013(3) -0.006(3)
N27 0.037(4) 0.035(4) 0.029(3) -0.004(3) 0.011(3) -0.006(3)
N28 0.047(4) 0.045(4) 0.024(3) 0.005(3) 0.020(3) 0.006(3)
N29 0.043(4) 0.052(4) 0.035(4) 0.008(3) 0.015(3) 0.007(3)
C201 0.069(6) 0.043(5) 0.035(4) -0.010(4) 0.016(4) -0.005(4)
C202 0.097(8) 0.056(6) 0.039(5) -0.021(4) 0.034(5) 0.001(5)
C203 0.065(7) 0.069(7) 0.066(6) -0.015(5) 0.046(5) -0.008(5)
C204 0.057(6) 0.062(6) 0.055(5) -0.021(5) 0.037(5) -0.006(4)
C205 0.047(5) 0.035(4) 0.043(5) -0.001(4) 0.024(4) 0.002(4)
C206 0.044(5) 0.042(5) 0.036(4) -0.001(3) 0.025(4) -0.004(4)
C207 0.055(5) 0.045(5) 0.059(5) -0.018(4) 0.041(4) -0.015(4)
C208 0.046(5) 0.054(5) 0.042(5) -0.023(4) 0.025(4) -0.013(4)
C209 0.039(4) 0.036(4) 0.034(4) -0.006(3) 0.017(3) -0.012(3)
C210 0.034(4) 0.030(4) 0.025(4) 0.003(3) 0.014(3) -0.002(3)
C211 0.042(4) 0.028(4) 0.025(4) 0.001(3) 0.013(3) -0.002(3)
C212 0.039(4) 0.039(4) 0.038(4) -0.004(3) 0.026(4) -0.001(3)
C213 0.037(4) 0.042(5) 0.037(4) -0.003(3) 0.010(4) -0.004(3)
C214 0.048(5) 0.045(5) 0.051(5) -0.018(4) 0.025(4) -0.014(4)
C215 0.050(5) 0.043(5) 0.052(5) -0.012(4) 0.015(4) -0.018(4)
C216 0.057(6) 0.047(5) 0.036(4) -0.014(4) 0.017(4) -0.007(4)
C217 0.045(5) 0.038(4) 0.036(4) -0.001(3) 0.021(4) 0.001(3)
C221 0.048(5) 0.043(5) 0.031(4) 0.005(3) 0.015(4) -0.005(4)
C222 0.057(6) 0.058(6) 0.037(5) 0.015(4) 0.020(4) -0.004(4)
C223 0.057(6) 0.048(5) 0.061(6) 0.029(5) 0.023(5) 0.003(4)
C224 0.044(5) 0.037(4) 0.045(5) 0.005(4) 0.016(4) 0.000(4)
C225 0.035(4) 0.031(4) 0.032(4) 0.003(3) 0.006(3) -0.003(3)
C226 0.037(4) 0.030(4) 0.029(4) 0.004(3) 0.008(3) -0.002(3)
C227 0.039(5) 0.037(4) 0.045(5) 0.001(4) 0.011(4) 0.002(3)
C228 0.046(5) 0.040(5) 0.038(4) -0.004(4) 0.018(4) -0.006(4)
C229 0.036(4) 0.038(4) 0.022(4) -0.002(3) 0.007(3) -0.006(3)
C230 0.035(4) 0.027(4) 0.025(4) -0.002(3) 0.011(3) -0.002(3)
C231 0.035(4) 0.029(4) 0.034(4) -0.003(3) 0.008(3) -0.006(3)
C232 0.042(5) 0.041(4) 0.032(4) -0.008(3) 0.017(4) -0.005(3)
C233 0.039(5) 0.052(5) 0.031(4) -0.011(4) 0.014(4) -0.013(4)
C234 0.053(5) 0.055(6) 0.040(5) -0.006(4) 0.024(4) -0.006(4)
C235 0.050(6) 0.080(7) 0.047(5) -0.016(5) 0.033(4) -0.020(5)
C236 0.054(6) 0.086(7) 0.033(5) -0.007(5) 0.021(4) -0.010(5)
C237 0.051(5) 0.061(6) 0.039(5) 0.001(4) 0.016(4) 0.002(4)
C241 0.043(5) 0.046(5) 0.031(4) 0.001(4) 0.007(4) -0.002(4)
C242 0.044(5) 0.063(6) 0.037(4) 0.005(4) 0.007(4) -0.002(4)
C243 0.040(5) 0.049(5) 0.050(5) -0.006(4) 0.007(4) -0.018(4)
C244 0.057(6) 0.053(5) 0.033(4) 0.010(4) 0.008(4) -0.011(4)
C245 0.050(5) 0.033(4) 0.023(4) -0.001(3) 0.014(3) -0.004(3)
C246 0.046(5) 0.033(4) 0.030(4) -0.001(3) 0.014(3) -0.005(3)
C247 0.038(4) 0.028(4) 0.026(4) -0.005(3) 0.016(3) 0.002(3)
C248 0.037(4) 0.036(4) 0.022(4) 0.002(3) 0.014(3) 0.001(3)
C249 0.044(5) 0.043(5) 0.025(4) 0.005(3) 0.015(3) 0.003(4)
C250 0.059(5) 0.042(5) 0.033(4) 0.012(4) 0.018(4) 0.000(4)
C251 0.060(5) 0.045(5) 0.031(4) 0.003(4) 0.012(4) -0.012(4)
C252 0.051(5) 0.045(5) 0.030(4) 0.004(4) 0.014(4) 0.001(4)
C253 0.058(5) 0.043(5) 0.040(5) 0.008(4) 0.021(4) 0.009(4)
C254 0.055(6) 0.052(5) 0.044(5) 0.003(4) 0.014(4) 0.005(4)
C255 0.068(6) 0.053(6) 0.044(5) 0.009(4) 0.011(5) 0.017(5)
C256 0.051(6) 0.060(6) 0.048(5) 0.004(4) 0.007(4) 0.012(4)
C257 0.040(5) 0.060(6) 0.046(5) 0.003(4) 0.011(4) 0.000(4)
Zn1 0.0343(5) 0.0383(5) 0.0262(4) 0.0008(4) 0.0129(4) 0.0007(4)
Zn2 0.0477(5) 0.0433(5) 0.0258(4) -0.0002(4) 0.0134(4) 0.0014(4)
Zn3 0.0502(6) 0.0471(6) 0.0325(5) 0.0012(4) 0.0173(4) 0.0009(4)
C300 0.054(6) 0.056(7) 0.056(6) 0.005(4) 0.027(5) 0.012(5)
O1 0.047(6) 0.021(4) 0.039(5) 0.000(3) 0.019(4) 0.007(4)
O2 0.046(6) 0.037(5) 0.037(5) 0.005(4) 0.018(4) -0.019(4)
O3 0.040(5) 0.054(7) 0.033(5) 0.001(4) 0.011(4) 0.001(4)
O1' 0.066(12) 0.037(9) 0.025(7) -0.008(6) 0.020(7) -0.026(8)
O2' 0.041(9) 0.056(12) 0.052(10) 0.008(8) 0.027(8) 0.012(8)
O3' 0.059(13) 0.032(9) 0.047(9) 0.000(7) 0.026(8) 0.002(8)
B1 0.054(7) 0.063(7) 0.037(5) -0.006(5) 0.023(5) -0.017(5)
F14 0.050(3) 0.077(4) 0.055(3) -0.016(3) 0.026(2) -0.021(3)
F13 0.084(4) 0.067(4) 0.071(4) 0.000(3) 0.044(3) -0.001(3)
F12 0.088(4) 0.083(4) 0.082(4) 0.005(3) 0.054(3) -0.024(3)
F11 0.068(4) 0.111(5) 0.068(4) -0.038(3) 0.022(3) -0.029(3)
B2 0.038(6) 0.065(7) 0.045(6) -0.005(5) 0.014(5) 0.002(5)
F22 0.082(5) 0.184(8) 0.105(5) -0.093(5) 0.025(4) 0.010(5)
F21 0.163(8) 0.109(6) 0.108(6) -0.012(5) -0.023(5) 0.031(5)
F24 0.065(4) 0.095(5) 0.108(5) -0.025(4) 0.039(4) 0.005(3)
F23 0.124(6) 0.128(6) 0.107(5) -0.045(5) 0.069(5) -0.066(5)
B3 0.063(8) 0.069(8) 0.080(9) -0.036(7) 0.013(7) -0.009(6)
F31 0.064(4) 0.220(9) 0.116(6) -0.105(6) -0.009(4) 0.031(5)
F34 0.081(4) 0.091(5) 0.097(4) -0.042(4) 0.033(4) 0.006(3)
F33 0.109(5) 0.078(4) 0.097(5) -0.017(4) 0.045(4) -0.017(4)
F32 0.137(6) 0.099(5) 0.092(5) -0.007(4) 0.011(5) -0.033(5)
O400 0.086(5) 0.052(4) 0.059(4) 0.001(3) 0.043(4) 0.007(3)
C402 0.068(6) 0.045(5) 0.043(5) 0.006(4) 0.013(5) 0.013(4)
C401 0.086(8) 0.048(6) 0.093(8) 0.007(6) 0.048(6) 0.015(5)
C403 0.070(7) 0.069(7) 0.051(6) -0.009(5) 0.027(5) 0.001(5)
C400 0.134(11) 0.056(7) 0.100(9) 0.032(6) 0.072(8) 0.030(7)
O410 0.071(6) 0.107(7) 0.172(10) -0.017(7) 0.011(6) -0.008(5)
C413 0.062(8) 0.123(13) 0.158(15) -0.025(11) -0.013(9) -0.009(8)
C412 0.077(8) 0.146(12) 0.127(10) -0.069(10) 0.032(8) -0.018(8)
C411 0.066(9) 0.104(11) 0.24(2) 0.109(14) -0.054(11) -0.035(8)
C410 0.102(12) 0.25(2) 0.133(14) 0.087(15) 0.011(11) -0.069(13)
N500 0.150(13) 0.119(12) 0.195(15) -0.022(11) 0.076(12) -0.013(10)
C501 0.099(10) 0.074(9) 0.089(10) -0.022(7) 0.037(8) 0.016(8)
C500 0.45(4) 0.19(2) 0.103(13) 0.011(14) 0.081(19) -0.16(2)
N510 0.64(11) 0.26(6) 0.91(14) 0.44(8) 0.73(11) 0.34(7)
N51' 0.043(11) 0.20(3) 0.108(16) 0.15(2) 0.013(11) 0.052(13)
C511 0.116(12) 0.138(13) 0.094(10) -0.007(9) 0.056(9) -0.013(10)
C510 0.130(13) 0.086(10) 0.136(13) 0.055(9) 0.094(11) 0.014(9)

loop_
_atom_type_symbol
_atom_type_description
_atom_type_scat_dispersion_real
_atom_type_scat_dispersion_imag
_atom_type_scat_source
C C 0.0033 0.0016 'International Tables Vol C Tables 4.2.6.8 and 6.1.1.4'
H H 0.0000 0.0000 'International Tables Vol C Tables 4.2.6.8 and 6.1.1.4'
B B 0.0013 0.0007 'International Tables Vol C Tables 4.2.6.8 and 6.1.1.4'
N N 0.0061 0.0033 'International Tables Vol C Tables 4.2.6.8 and 6.1.1.4'
O O 0.0106 0.0060 'International Tables Vol C Tables 4.2.6.8 and 6.1.1.4'
F F 0.0171 0.0103 'International Tables Vol C Tables 4.2.6.8 and 6.1.1.4'
Zn Zn 0.2839 1.4301 'International Tables Vol C Tables 4.2.6.8 and 6.1.1.4'
Ir Ir -1.4442 7.9887 'International Tables Vol C Tables 4.2.6.8 and 6.1.1.4'

loop_
_geom_angle_atom_site_label_1
_geom_angle_atom_site_label_2
_geom_angle_atom_site_label_3
_geom_angle
C147 Ir1 C131 94.2(3)
C147 Ir1 C111 94.9(3)
C131 Ir1 C111 95.0(3)
C147 Ir1 N11 171.9(3)
C131 Ir1 N11 91.2(3)
C111 Ir1 N11 78.7(3)
C147 Ir1 N17 79.2(3)
C131 Ir1 N17 172.5(3)
C111 Ir1 N17 89.1(2)
N11 Ir1 N17 95.7(2)
C147 Ir1 N14 92.0(3)
C131 Ir1 N14 80.0(3)
C111 Ir1 N14 171.7(3)
N11 Ir1 N14 94.8(2)
N17 Ir1 N14 96.6(2)
C101 N11 C105 117.9(7)
C101 N11 Ir1 125.7(6)
C105 N11 Ir1 116.3(5)
C112 N12 C109 122.4(6)
C112 N12 Zn1 112.5(5)
C109 N12 Zn1 124.8(4)
C117 N13 C113 117.3(7)
C117 N13 Zn1 127.9(6)
C113 N13 Zn1 114.7(5)
C121 N14 C125 119.4(7)
C121 N14 Ir1 126.0(5)
C125 N14 Ir1 114.6(5)
C132 N15 C129 123.9(7)
C132 N15 Zn2 111.6(6)
C129 N15 Zn2 124.1(5)
C137 N16 C133 117.8(7)
C137 N16 Zn2 128.0(6)
C133 N16 Zn2 114.0(5)
C141 N17 C145 119.1(7)
C141 N17 Ir1 126.5(6)
C145 N17 Ir1 114.3(5)
C152 N18 C149 123.5(8)
C152 N18 Zn3 111.4(6)
C149 N18 Zn3 124.8(5)
C157 N19 C153 119.7(8)
C157 N19 Zn3 126.9(7)
C153 N19 Zn3 113.2(6)
N11 C101 C102 122.9(8)
C101 C102 C103 119.0(8)
C102 C103 C104 119.5(8)
C105 C104 C103 118.6(8)
N11 C105 C104 122.1(7)
N11 C105 C106 112.2(6)
C104 C105 C106 125.7(7)
C107 C106 C111 122.4(6)
C107 C106 C105 121.3(7)
C111 C106 C105 116.4(6)
C106 C107 C108 120.0(7)
C109 C108 C107 119.3(6)
C108 C109 C110 119.7(6)
C108 C109 N12 122.7(6)
C110 C109 N12 117.5(6)
C109 C110 C111 122.5(7)
C106 C111 C110 116.2(6)
C106 C111 Ir1 116.4(5)
C110 C111 Ir1 127.4(5)
N12 C112 C113 119.3(7)
N13 C113 C114 123.1(7)
N13 C113 C112 115.5(6)
C114 C113 C112 121.3(7)
C113 C114 C115 117.6(8)
C116 C115 C114 119.9(8)
C115 C116 C117 119.0(8)
N13 C117 C116 123.1(8)
N14 C121 C122 122.3(8)
C121 C122 C123 118.6(8)
C124 C123 C122 119.1(8)
C123 C124 C125 119.5(8)
N14 C125 C124 120.9(7)
N14 C125 C126 115.0(6)
C124 C125 C126 124.1(8)
C127 C126 C131 121.5(7)
C127 C126 C125 123.1(7)
C131 C126 C125 115.4(6)
C126 C127 C128 121.0(7)
C127 C128 C129 118.3(7)
C130 C129 N15 116.9(7)
C130 C129 C128 120.4(7)
N15 C129 C128 122.7(7)
C129 C130 C131 122.6(7)
C130 C131 C126 116.2(6)
C130 C131 Ir1 128.7(5)
C126 C131 Ir1 115.0(5)
N15 C132 C133 119.5(8)
N16 C133 C134 123.1(8)
N16 C133 C132 115.8(7)
C134 C133 C132 121.2(8)
C135 C134 C133 116.0(9)
C136 C135 C134 122.2(9)
C135 C136 C137 117.1(9)
N16 C137 C136 123.8(9)
N17 C141 C142 122.5(9)
C143 C142 C141 119.2(8)
C142 C143 C144 120.5(8)
C143 C144 C145 118.9(9)
N17 C145 C144 119.8(8)
N17 C145 C146 115.6(7)
C144 C145 C146 124.5(8)
C151 C146 C147 122.3(7)
C151 C146 C145 123.7(7)
C147 C146 C145 114.0(7)
C148 C147 C146 114.6(7)
C148 C147 Ir1 128.5(6)
C146 C147 Ir1 116.8(5)
C149 C148 C147 123.8(7)
C148 C149 C150 118.8(7)
C148 C149 N18 117.5(7)
C150 C149 N18 123.7(7)
C151 C150 C149 119.5(8)
C150 C151 C146 121.1(8)
N18 C152 C153 119.0(9)
N19 C153 C154 121.0(9)
N19 C153 C152 117.9(8)
C154 C153 C152 121.1(10)
C155 C154 C153 118.0(11)
C154 C155 C156 122.5(10)
C155 C156 C157 115.5(10)
N19 C157 C156 123.4(10)
C247 Ir2 C211 93.8(3)
C247 Ir2 C231 95.4(3)
C211 Ir2 C231 93.3(3)
C247 Ir2 N21 90.6(2)
C211 Ir2 N21 78.6(3)
C231 Ir2 N21 170.3(3)
C247 Ir2 N27 79.3(3)
C211 Ir2 N27 171.9(3)
C231 Ir2 N27 91.7(3)
N21 Ir2 N27 96.9(2)
C247 Ir2 N24 172.3(3)
C211 Ir2 N24 92.1(2)
C231 Ir2 N24 79.4(3)
N21 Ir2 N24 95.4(2)
N27 Ir2 N24 95.1(2)
C205 N21 C201 119.9(7)
C205 N21 Ir2 115.5(5)
C201 N21 Ir2 124.5(6)
C212 N22 C209 121.8(6)
C212 N22 Zn1 111.3(5)
C209 N22 Zn1 126.5(5)
C217 N23 C213 118.9(6)
C217 N23 Zn1 126.8(5)
C213 N23 Zn1 114.1(5)
C221 N24 C225 119.2(6)
C221 N24 Ir2 126.7(5)
C225 N24 Ir2 114.1(4)
C232 N25 C229 122.3(6)
C232 N25 Zn2 112.4(5)
C229 N25 Zn2 124.8(5)
C237 N26 C233 118.9(7)
C237 N26 Zn2 126.8(6)
C233 N26 Zn2 114.2(5)
C241 N27 C245 119.3(6)
C241 N27 Ir2 125.6(5)
C245 N27 Ir2 115.0(5)
C252 N28 C249 121.9(7)
C252 N28 Zn3 111.7(5)
C249 N28 Zn3 126.1(5)
C257 N29 C253 118.0(7)
C257 N29 Zn3 127.8(6)
C253 N29 Zn3 114.0(5)
N21 C201 C202 121.0(8)
C203 C202 C201 120.0(8)
C202 C203 C204 119.6(8)
C203 C204 C205 119.4(8)
N21 C205 C204 120.0(7)
N21 C205 C206 113.7(7)
C204 C205 C206 126.2(8)
C207 C206 C211 121.1(7)
C207 C206 C205 122.9(7)
C211 C206 C205 116.0(7)
C208 C207 C206 122.2(7)
C207 C208 C209 118.1(7)
C208 C209 C210 120.1(7)
C208 C209 N22 124.3(6)
C210 C209 N22 115.6(6)
C211 C210 C209 121.9(7)
C210 C211 C206 116.6(7)
C210 C211 Ir2 127.3(5)
C206 C211 Ir2 116.1(5)
N22 C212 C213 120.0(7)
N23 C213 C214 122.3(7)
N23 C213 C212 116.2(6)
C214 C213 C212 121.4(7)
C215 C214 C213 118.4(8)
C216 C215 C214 119.8(7)
C215 C216 C217 118.0(7)
N23 C217 C216 122.5(7)
N24 C221 C222 122.1(8)
C221 C222 C223 119.3(8)
C224 C223 C222 119.6(8)
C223 C224 C225 118.9(8)
N24 C225 C224 120.9(7)
N24 C225 C226 114.1(6)
C224 C225 C226 124.9(7)
C231 C226 C227 122.0(7)
C231 C226 C225 116.0(7)
C227 C226 C225 122.0(6)
C228 C227 C226 120.4(7)
C227 C228 C229 118.3(7)
C230 C229 C228 121.7(7)
C230 C229 N25 114.7(6)
C228 C229 N25 123.6(7)
C229 C230 C231 120.6(7)
C226 C231 C230 116.9(7)
C226 C231 Ir2 116.2(5)
C230 C231 Ir2 126.9(5)
N25 C232 C233 118.4(7)
N26 C233 C234 122.6(7)
N26 C233 C232 115.9(7)
C234 C233 C232 121.5(8)
C235 C234 C233 117.8(8)
C236 C235 C234 119.1(8)
C235 C236 C237 119.7(8)
N26 C237 C236 122.0(9)
N27 C241 C242 121.9(7)
C243 C242 C241 119.3(7)
C242 C243 C244 119.0(8)
C243 C244 C245 120.4(8)
N27 C245 C244 120.0(7)
N27 C245 C246 113.6(6)
C244 C245 C246 126.4(7)
C247 C246 C251 121.1(7)
C247 C246 C245 116.6(6)
C251 C246 C245 122.3(7)
C248 C247 C246 116.0(6)
C248 C247 Ir2 128.5(5)
C246 C247 Ir2 115.5(5)
C249 C248 C247 122.8(7)
C248 C249 C250 119.8(7)
C248 C249 N28 116.8(7)
C250 C249 N28 123.4(7)
C251 C250 C249 118.8(7)
C250 C251 C246 121.4(7)
N28 C252 C253 119.7(7)
N29 C253 C254 123.2(8)
N29 C253 C252 115.8(7)
C254 C253 C252 121.0(8)
C255 C254 C253 119.4(9)
C254 C255 C256 118.0(8)
C255 C256 C257 119.2(8)
N29 C257 C256 122.3(8)
O1' Zn1 O1 40.9(5)
O1' Zn1 N13 144.6(4)
O1 Zn1 N13 111.2(3)
O1' Zn1 N23 107.1(5)
O1 Zn1 N23 140.7(3)
N13 Zn1 N23 106.3(2)
O1' Zn1 N22 79.0(5)
O1 Zn1 N22 107.8(3)
N13 Zn1 N22 97.0(2)
N23 Zn1 N22 78.2(2)
O1' Zn1 N12 110.0(4)
O1 Zn1 N12 81.7(3)
N13 Zn1 N12 77.7(2)
N23 Zn1 N12 95.5(2)
N22 Zn1 N12 170.4(2)
O2 Zn2 O2' 42.2(5)
O2 Zn2 N16 110.7(3)
O2' Zn2 N16 144.0(5)
O2 Zn2 N26 139.1(3)
O2' Zn2 N26 106.3(5)
N16 Zn2 N26 107.7(2)
O2 Zn2 N25 108.4(3)
O2' Zn2 N25 76.7(5)
N16 Zn2 N25 98.6(2)
N26 Zn2 N25 78.7(2)
O2 Zn2 N15 79.6(3)
O2' Zn2 N15 110.0(5)
N16 Zn2 N15 78.7(2)
N26 Zn2 N15 94.8(2)
N25 Zn2 N15 172.0(2)
O3 Zn3 O3' 43.4(5)
O3 Zn3 N19 109.7(3)
O3' Zn3 N19 143.7(5)
O3 Zn3 N29 140.5(3)
O3' Zn3 N29 107.4(4)
N19 Zn3 N29 106.8(3)
O3 Zn3 N28 110.6(3)
O3' Zn3 N28 78.1(5)
N19 Zn3 N28 97.3(3)
N29 Zn3 N28 78.7(2)
O3 Zn3 N18 79.4(3)
O3' Zn3 N18 110.8(5)
N19 Zn3 N18 78.3(3)
N29 Zn3 N18 93.9(3)
N28 Zn3 N18 170.0(2)
O1 C300 O3 118.1(9)
O1 C300 O2 118.8(10)
O3 C300 O2 121.1(9)
O1 C300 O1' 63.6(9)
O3 C300 O1' 58.0(9)
O2 C300 O1' 174.9(11)
O1 C300 O3' 172.2(12)
O3 C300 O3' 69.1(9)
O2 C300 O3' 55.2(9)
O1' C300 O3' 121.9(14)
O1 C300 O2' 57.9(8)
O3 C300 O2' 171.3(12)
O2 C300 O2' 65.2(9)
O1' C300 O2' 115.1(13)
O3' C300 O2' 114.5(12)
C300 O1 Zn1 127.3(7)
C300 O2 Zn2 127.9(8)
C300 O3 Zn3 124.8(7)
C300 O1' Zn1 128.0(12)
C300 O2' Zn2 124.4(11)
C300 O3' Zn3 122.6(11)
F11 B1 F13 110.1(8)
F11 B1 F14 111.0(8)
F13 B1 F14 110.5(8)
F11 B1 F12 109.4(8)
F13 B1 F12 107.8(8)
F14 B1 F12 107.9(8)
F22 B2 F24 108.9(8)
F22 B2 F21 110.8(9)
F24 B2 F21 111.6(9)
F22 B2 F23 112.0(9)
F24 B2 F23 110.6(9)
F21 B2 F23 102.8(8)
F31 B3 F33 114.2(11)
F31 B3 F34 110.1(9)
F33 B3 F34 112.6(11)
F31 B3 F32 106.3(12)
F33 B3 F32 103.4(9)
F34 B3 F32 109.8(11)
F43 B4 F42 115.1(15)
F43 B4 F41' 106.6(14)
F42 B4 F41' 137.2(17)
F43 B4 F44' 132.0(15)
F42 B4 F44' 44.6(10)
F41' B4 F44' 110.3(15)
F43 B4 F41 124.6(15)
F42 B4 F41 112.9(16)
F41' B4 F41 27.1(8)
F44' B4 F41 101.6(15)
F43 B4 F42' 99.0(12)
F42 B4 F42' 60.6(11)
F41' B4 F42' 105.1(13)
F44' B4 F42' 99.8(13)
F41 B4 F42' 81.7(12)
F43 B4 F44 87.8(12)
F42 B4 F44 100.6(14)
F41' B4 F44 89.6(12)
F44' B4 F44 63.3(11)
F41 B4 F44 109.0(14)
F42' B4 F44 161.1(15)
C401 O400 C402 113.7(7)
O400 C402 C403 115.6(7)
O400 C401 C400 108.8(9)
C411 O410 C412 119.9(13)
O410 C412 C413 110.3(12)
C410 C411 O410 112.9(15)
C431 O430 C432 116(3)
C433 C432 O430 106(3)
O430 C431 C430 113(4)
N500 C501 C500 175(2)
N51' C510 C511 169(3)
N51' C510 N510 8(3)
C511 C510 N510 162(2)
N520 C520 C521 177(2)
N530 C530 C531 177(2)
N540 C541 C540 176.2(19)
C422 O420 C423 144(2)
C423 C424 O4W 171(4)
C421 C422 O420 118(3)
C424 C423 O420 125(3)

loop_
_geom_bond_atom_site_label_1
_geom_bond_atom_site_label_2
_geom_bond_distance
Ir1 C147 1.999(8)
Ir1 C131 2.016(7)
Ir1 C111 2.016(7)
Ir1 N11 2.117(7)
Ir1 N17 2.128(6)
Ir1 N14 2.133(6)
N11 C101 1.361(10)
N11 C105 1.368(9)
N12 C112 1.242(9)
N12 C109 1.434(8)
N12 Zn1 2.197(6)
N13 C117 1.339(9)
N13 C113 1.350(9)
N13 Zn1 2.069(6)
N14 C121 1.329(9)
N14 C125 1.348(10)
N15 C132 1.271(10)
N15 C129 1.417(9)
N15 Zn2 2.176(6)
N16 C137 1.323(9)
N16 C133 1.352(10)
N16 Zn2 2.075(6)
N17 C141 1.332(9)
N17 C145 1.364(10)
N18 C152 1.288(11)
N18 C149 1.435(10)
N18 Zn3 2.194(7)
N19 C157 1.322(10)
N19 C153 1.362(11)
N19 Zn3 2.072(7)
C101 C102 1.367(12)
C102 C103 1.388(12)
C103 C104 1.398(11)
C104 C105 1.386(10)
C105 C106 1.483(9)
C106 C107 1.389(9)
C106 C111 1.394(10)
C107 C108 1.397(9)
C108 C109 1.388(9)
C109 C110 1.390(9)
C110 C111 1.407(9)
C112 C113 1.484(10)
C113 C114 1.377(10)
C114 C115 1.389(11)
C115 C116 1.362(11)
C116 C117 1.369(11)
C121 C122 1.373(11)
C122 C123 1.386(12)
C123 C124 1.369(11)
C124 C125 1.383(10)
C125 C126 1.485(10)
C126 C127 1.378(10)
C126 C131 1.430(10)
C127 C128 1.389(10)
C128 C129 1.418(10)
C129 C130 1.371(10)
C130 C131 1.399(9)
C132 C133 1.476(11)
C133 C134 1.407(11)
C134 C135 1.383(13)
C135 C136 1.366(14)
C136 C137 1.392(12)
C141 C142 1.380(12)
C142 C143 1.348(12)
C143 C144 1.371(11)
C144 C145 1.412(11)
C145 C146 1.458(10)
C146 C151 1.375(11)
C146 C147 1.432(10)
C147 C148 1.396(10)
C148 C149 1.377(10)
C149 C150 1.419(10)
C150 C151 1.354(11)
C152 C153 1.429(12)
C153 C154 1.408(13)
C154 C155 1.358(14)
C155 C156 1.403(15)
C156 C157 1.409(13)
Ir2 C247 2.002(7)
Ir2 C211 2.012(7)
Ir2 C231 2.012(8)
Ir2 N21 2.121(6)
Ir2 N27 2.132(6)
Ir2 N24 2.135(6)
N21 C205 1.362(9)
N21 C201 1.364(9)
N22 C212 1.265(9)
N22 C209 1.428(9)
N22 Zn1 2.186(6)
N23 C217 1.309(9)
N23 C213 1.337(9)
N23 Zn1 2.082(6)
N24 C221 1.343(9)
N24 C225 1.375(9)
N25 C232 1.287(9)
N25 C229 1.436(9)
N25 Zn2 2.140(6)
N26 C237 1.323(10)
N26 C233 1.337(10)
N26 Zn2 2.077(7)
N27 C241 1.322(9)
N27 C245 1.351(9)
N28 C252 1.276(9)
N28 C249 1.422(9)
N28 Zn3 2.168(6)
N29 C257 1.324(9)
N29 C253 1.329(10)
N29 Zn3 2.099(6)
C201 C202 1.389(12)
C202 C203 1.365(12)
C203 C204 1.396(11)
C204 C205 1.408(11)
C205 C206 1.454(10)
C206 C207 1.398(10)
C206 C211 1.411(10)
C207 C208 1.362(10)
C208 C209 1.407(10)
C209 C210 1.413(9)
C210 C211 1.392(9)
C212 C213 1.465(10)
C213 C214 1.390(10)
C214 C215 1.370(11)
C215 C216 1.370(11)
C216 C217 1.410(10)
C221 C222 1.364(10)
C222 C223 1.410(12)
C223 C224 1.365(11)
C224 C225 1.404(10)
C225 C226 1.476(10)
C226 C231 1.398(10)
C226 C227 1.406(10)
C227 C228 1.375(10)
C228 C229 1.403(10)
C229 C230 1.383(10)
C230 C231 1.417(10)
C232 C233 1.473(10)
C233 C234 1.389(11)
C234 C235 1.383(11)
C235 C236 1.372(13)
C236 C237 1.374(11)
C241 C242 1.390(11)
C242 C243 1.345(11)
C243 C244 1.367(10)
C244 C245 1.380(10)
C245 C246 1.468(10)
C246 C247 1.408(10)
C246 C251 1.412(10)
C247 C248 1.406(9)
C248 C249 1.383(9)
C249 C250 1.411(11)
C250 C251 1.359(10)
C252 C253 1.491(11)
C253 C254 1.375(11)
C254 C255 1.365(11)
C255 C256 1.385(12)
C256 C257 1.388(11)
Zn1 O1' 1.931(16)
Zn1 O1 1.952(8)
Zn2 O2 1.951(9)
Zn2 O2' 1.966(17)
Zn3 O3 1.985(9)
Zn3 O3' 1.996(17)
C300 O1 1.280(11)
C300 O3 1.285(12)
C300 O2 1.292(12)
C300 O1' 1.293(16)
C300 O3' 1.307(16)
C300 O2' 1.328(17)
B1 F11 1.365(10)
B1 F13 1.385(12)
B1 F14 1.386(11)
B1 F12 1.425(11)
B2 F22 1.330(11)
B2 F24 1.347(11)
B2 F21 1.352(12)
B2 F23 1.362(12)
B3 F31 1.337(13)
B3 F33 1.361(13)
B3 F34 1.377(13)
B3 F32 1.423(15)
B4 F43 1.324(16)
B4 F42 1.33(2)
B4 F41' 1.373(19)
B4 F44' 1.39(2)
B4 F41 1.39(2)
B4 F42' 1.553(19)
B4 F44 1.57(2)
O400 C401 1.378(10)
O400 C402 1.441(9)
C402 C403 1.458(11)
C401 C400 1.494(13)
O410 C411 1.522(15)
O410 C412 1.539(15)
C413 C412 1.575(18)
C411 C410 1.52(2)
O430 C431 1.47(5)
O430 C432 1.54(3)
C430 C431 1.57(5)
C433 C432 1.25(3)
N500 C501 1.185(17)
C501 C500 1.254(19)
N510 C510 1.74(8)
N51' C510 1.04(2)
C511 C510 1.525(18)
N520 C520 0.976(18)
C520 C521 1.35(3)
N530 C530 1.039(18)
C530 C531 1.33(2)
C541 N540 1.25(2)
C541 C540 1.39(2)
C421 C422 1.05(3)
O420 C422 1.55(3)
O420 C423 1.75(4)
C424 C423 1.17(3)
C424 O4W 1.50(5)
